data_7007887
loop_
_publ_author_name
'Boss, Sally R.'
'Coles, Martyn P.'
'Eyre-Brook, Vicki'
'Garc\'ia, Felipe'
'Haigh, Robert'
'Hitchcock, Peter B.'
'McPartlin, Mary'
'Morey, James V.'
'Naka, Hiroshi'
'Raithby, Paul R.'
'Sparkes, Hazel A.'
'Tate, Christopher W.'
'Wheatley, Andrew E. H.'

_publ_section_title
;
 Encapsulation of hydride by molecular main group metal clusters:
 manipulating the source and coordination sphere of the interstitial
 ion.
;
_journal_issue 47
_journal_name_full 'Dalton transactions (Cambridge, England : 2003)'
_journal_page_first 5574
_journal_page_last 5582
_journal_paper_doi 10.1039/b612782g
_journal_year 2006
_chemical_formula_sum 'C18 H26 Al Li N2 O'
_chemical_formula_weight 320.33
_chemical_name_systematic
;
?
;
_space_group_IT_number 14
_symmetry_cell_setting monoclinic
_symmetry_space_group_name_Hall '-P 2yn'
_symmetry_space_group_name_H-M 'P 1 21/n 1'
_atom_sites_solution_hydrogens geom
_atom_sites_solution_primary direct
_atom_sites_solution_secondary difmap
_audit_creation_method SHELXL-97
_cell_angle_alpha 90.00
_cell_angle_beta 97.55(1)
_cell_angle_gamma 90.00
_cell_formula_units_Z 4
_cell_length_a 12.276(1)
_cell_length_b 9.607(1)
_cell_length_c 15.981(1)
_cell_measurement_reflns_used 7017
_cell_measurement_temperature 180(2)
_cell_measurement_theta_max 27.52
_cell_measurement_theta_min 1.97
_cell_volume 1868.4(3)
_computing_cell_refinement 'Denzo (x and y)'
_computing_data_collection 'Nonius collect software'
_computing_data_reduction 'Denzo (x and y)'
_computing_molecular_graphics 'SHELXL (Sheldrick, 2001)'
_computing_publication_material 'SHELXL-97 (Sheldrick, 1997)'
_computing_structure_refinement 'SHELXL-97 (Sheldrick, 1997)'
_computing_structure_solution 'SHELXS-97 (Sheldrick, 1990)'
_diffrn_ambient_temperature 180(2)
_diffrn_measured_fraction_theta_full 0.996
_diffrn_measured_fraction_theta_max 0.996
_diffrn_measurement_device_type 'Nonius Kappa CCD diffractometer'
_diffrn_measurement_method 'omega and phi scans'
_diffrn_radiation_monochromator graphite
_diffrn_radiation_source 'fine-focus sealed tube'
_diffrn_radiation_type MoK\a
_diffrn_radiation_wavelength 0.71069
_diffrn_reflns_av_R_equivalents 0.0311
_diffrn_reflns_av_sigmaI/netI 0.0513
_diffrn_reflns_limit_h_max 15
_diffrn_reflns_limit_h_min -15
_diffrn_reflns_limit_k_max 12
_diffrn_reflns_limit_k_min -9
_diffrn_reflns_limit_l_max 20
_diffrn_reflns_limit_l_min -20
_diffrn_reflns_number 7017
_diffrn_reflns_theta_full 27.52
_diffrn_reflns_theta_max 27.52
_diffrn_reflns_theta_min 1.97
_exptl_absorpt_coefficient_mu 0.113
_exptl_absorpt_correction_T_max 1.000
_exptl_absorpt_correction_T_min 0.975
_exptl_absorpt_correction_type multi-scan
_exptl_absorpt_process_details 'Sortav (Blessing, 1995)'
_exptl_crystal_colour Colourless
_exptl_crystal_density_diffrn 1.139
_exptl_crystal_density_method 'not measured'
_exptl_crystal_description Block
_exptl_crystal_F_000 688
_exptl_crystal_size_max 0.32
_exptl_crystal_size_mid 0.25
_exptl_crystal_size_min 0.25
_refine_diff_density_max 0.315
_refine_diff_density_min -0.346
_refine_diff_density_rms 0.102
_refine_ls_extinction_method none
_refine_ls_goodness_of_fit_ref 1.039
_refine_ls_hydrogen_treatment constr
_refine_ls_matrix_type full
_refine_ls_number_parameters 248
_refine_ls_number_reflns 4288
_refine_ls_number_restraints 122
_refine_ls_restrained_S_all 1.032
_refine_ls_R_factor_all 0.0821
_refine_ls_R_factor_gt 0.0508
_refine_ls_shift/su_max 0.106
_refine_ls_shift/su_mean 0.006
_refine_ls_structure_factor_coef Fsqd
_refine_ls_weighting_details 'calc w=1/[\s^2^(Fo^2^)+(0.0991P)^2^+0.3075P] where P=(Fo^2^+2Fc^2^)/3'
_refine_ls_weighting_scheme calc
_refine_ls_wR_factor_gt 0.1508
_refine_ls_wR_factor_ref 0.1750
_reflns_number_gt 2959
_reflns_number_total 4288
_reflns_threshold_expression >2sigma(I)
_cod_data_source_file b612782g.txt
_cod_data_source_block rs9920
_cod_depositor_comments
;
The following automatic conversions were performed:
'_symmetry_cell_setting' value 'Monoclinic' changed to 'monoclinic'
according to '/home/saulius/struct/CIF-dictionaries/cif_core.dic'
dictionary named 'cif_core.dic' version 2.4.1 from 2010-06-29.

Automatic conversion script
Id: cif_fix_enum 1527 2010-12-29 10:47:43Z saulius 
;
_cod_original_sg_symbol_H-M P2(1)/n
_cod_database_code 7007887

loop_
_symmetry_equiv_pos_as_xyz
'x, y, z'
'-x+1/2, y+1/2, -z+1/2'
'-x, -y, -z'
'x-1/2, -y-1/2, z-1/2'

loop_
_atom_site_label
_atom_site_type_symbol
_atom_site_fract_x
_atom_site_fract_y
_atom_site_fract_z
_atom_site_U_iso_or_equiv
_atom_site_adp_type
_atom_site_occupancy
_atom_site_symmetry_multiplicity
_atom_site_calc_flag
_atom_site_refinement_flags
_atom_site_disorder_assembly
_atom_site_disorder_group
Al1 Al 1.04021(5) 0.08777(6) 0.35037(3) 0.0343(2) Uani 1 1 d . . .
Li1 Li 0.8315(3) 0.0963(4) 0.3326(2) 0.0454(8) Uani 1 1 d . A .
N1 N 1.03929(12) 0.09502(16) 0.22975(10) 0.0337(4) Uani 1 1 d . . .
C1 C 1.14068(15) 0.08716(19) 0.19500(11) 0.0317(4) Uani 1 1 d . . .
N2 N 0.84891(13) 0.10550(17) 0.21083(10) 0.0367(4) Uani 1 1 d . . .
C2 C 1.20652(16) -0.0298(2) 0.21005(12) 0.0374(4) Uani 1 1 d . . .
H2A H 1.1817 -0.1058 0.2406 0.045 Uiso 1 1 calc R . .
C3 C 1.30795(16) -0.0374(2) 0.18121(14) 0.0445(5) Uani 1 1 d . . .
H3A H 1.3528 -0.1174 0.1931 0.053 Uiso 1 1 calc R . .
C4 C 1.34400(17) 0.0709(2) 0.13524(14) 0.0462(5) Uani 1 1 d . . .
H4A H 1.4133 0.0654 0.1151 0.055 Uiso 1 1 calc R . .
C5 C 1.27915(17) 0.1868(2) 0.11868(14) 0.0458(5) Uani 1 1 d . . .
H5A H 1.3034 0.2611 0.0865 0.055 Uiso 1 1 calc R . .
C6 C 1.17789(16) 0.1957(2) 0.14889(12) 0.0386(5) Uani 1 1 d . . .
H6A H 1.1340 0.2768 0.1379 0.046 Uiso 1 1 calc R . .
C7 C 0.94360(15) 0.09936(18) 0.17508(12) 0.0317(4) Uani 1 1 d . . .
C8 C 0.93892(17) 0.0944(2) 0.08601(12) 0.0368(4) Uani 1 1 d . . .
H8A H 1.0047 0.0896 0.0608 0.044 Uiso 1 1 calc R . .
C9 C 0.83880(18) 0.0967(2) 0.03652(13) 0.0430(5) Uani 1 1 d . . .
H9A H 0.8353 0.0927 -0.0232 0.052 Uiso 1 1 calc R . .
C10 C 0.74232(18) 0.1047(2) 0.07323(14) 0.0487(6) Uani 1 1 d . . .
H10A H 0.6723 0.1073 0.0399 0.058 Uiso 1 1 calc R . .
C11 C 0.75285(17) 0.1088(2) 0.15944(14) 0.0436(5) Uani 1 1 d . . .
H11A H 0.6874 0.1143 0.1850 0.052 Uiso 1 1 calc R . .
C12 C 0.95888(16) 0.2564(2) 0.38625(13) 0.0443(5) Uani 1 1 d . . .
H12A H 1.0101 0.3163 0.4221 0.066 Uiso 1 1 calc R . .
H12B H 0.9000 0.2261 0.4179 0.066 Uiso 1 1 calc R . .
H12C H 0.9272 0.3084 0.3361 0.066 Uiso 1 1 calc R . .
C13 C 0.95711(18) -0.0854(2) 0.37491(14) 0.0453(5) Uani 1 1 d . . .
H13A H 0.9817 -0.1637 0.3428 0.068 Uiso 1 1 calc R . .
H13B H 0.8783 -0.0704 0.3584 0.068 Uiso 1 1 calc R . .
H13C H 0.9710 -0.1063 0.4354 0.068 Uiso 1 1 calc R . .
C14 C 1.19314(17) 0.0878(2) 0.40643(13) 0.0448(5) Uani 1 1 d . . .
H14A H 1.2293 0.0010 0.3933 0.067 Uiso 1 1 calc R . .
H14B H 1.1935 0.0954 0.4676 0.067 Uiso 1 1 calc R . .
H14C H 1.2326 0.1671 0.3862 0.067 Uiso 1 1 calc R . .
O1 O 0.68883(12) 0.10526(14) 0.36224(11) 0.0490(4) Uani 1 1 d D . .
C15 C 0.6164(10) -0.0073(12) 0.3767(18) 0.057(4) Uani 0.484(19) 1 d PDU A 1
H15A H 0.6011 -0.0657 0.3254 0.069 Uiso 0.484(19) 1 calc PR A 1
H15B H 0.6502 -0.0664 0.4238 0.069 Uiso 0.484(19) 1 calc PR A 1
C16 C 0.5172(9) 0.0546(14) 0.3971(12) 0.104(4) Uani 0.484(19) 1 d PDU A 1
H16A H 0.4562 0.0341 0.3519 0.124 Uiso 0.484(19) 1 calc PR A 1
H16B H 0.4984 0.0146 0.4504 0.124 Uiso 0.484(19) 1 calc PR A 1
C17 C 0.5303(9) 0.1957(13) 0.4055(11) 0.082(3) Uani 0.484(19) 1 d PDU A 1
H17A H 0.5233 0.2244 0.4641 0.099 Uiso 0.484(19) 1 calc PR A 1
H17B H 0.4732 0.2447 0.3668 0.099 Uiso 0.484(19) 1 calc PR A 1
C18 C 0.6376(9) 0.2301(10) 0.3853(12) 0.063(4) Uani 0.484(19) 1 d PDU A 1
H18A H 0.6315 0.2972 0.3379 0.076 Uiso 0.484(19) 1 calc PR A 1
H18B H 0.6821 0.2732 0.4347 0.076 Uiso 0.484(19) 1 calc PR A 1
C15' C 0.6093(10) -0.0049(10) 0.3612(18) 0.068(5) Uani 0.516(19) 1 d PDU A 2
H15C H 0.6095 -0.0630 0.3100 0.081 Uiso 0.516(19) 1 calc PR A 2
H15D H 0.6263 -0.0650 0.4115 0.081 Uiso 0.516(19) 1 calc PR A 2
C16' C 0.5050(8) 0.0602(12) 0.3613(9) 0.093(4) Uani 0.516(19) 1 d PDU A 2
H16C H 0.4544 0.0294 0.3113 0.112 Uiso 0.516(19) 1 calc PR A 2
H16D H 0.4731 0.0325 0.4125 0.112 Uiso 0.516(19) 1 calc PR A 2
C17' C 0.5169(7) 0.2043(11) 0.3595(10) 0.075(3) Uani 0.516(19) 1 d PDU A 2
H17C H 0.4855 0.2468 0.4075 0.090 Uiso 0.516(19) 1 calc PR A 2
H17D H 0.4773 0.2422 0.3065 0.090 Uiso 0.516(19) 1 calc PR A 2
C18' C 0.6313(9) 0.2368(10) 0.3651(12) 0.063(3) Uani 0.516(19) 1 d PDU A 2
H18C H 0.6562 0.2862 0.4185 0.076 Uiso 0.516(19) 1 calc PR A 2
H18D H 0.6454 0.2968 0.3173 0.076 Uiso 0.516(19) 1 calc PR A 2

loop_
_atom_site_aniso_label
_atom_site_aniso_U_11
_atom_site_aniso_U_22
_atom_site_aniso_U_33
_atom_site_aniso_U_23
_atom_site_aniso_U_13
_atom_site_aniso_U_12
Al1 0.0287(3) 0.0412(4) 0.0335(3) -0.0011(2) 0.0059(2) -0.0010(2)
Li1 0.0333(17) 0.057(2) 0.0480(19) -0.0030(17) 0.0125(15) 0.0041(16)
N1 0.0259(8) 0.0410(9) 0.0346(8) -0.0009(7) 0.0057(6) 0.0016(7)
C1 0.0266(9) 0.0371(10) 0.0316(9) -0.0046(8) 0.0040(7) -0.0008(7)
N2 0.0283(8) 0.0407(10) 0.0412(9) 0.0002(7) 0.0048(7) 0.0039(7)
C2 0.0358(10) 0.0377(11) 0.0390(10) 0.0000(8) 0.0065(8) 0.0021(9)
C3 0.0334(10) 0.0470(12) 0.0533(12) -0.0051(10) 0.0065(9) 0.0070(9)
C4 0.0297(10) 0.0549(13) 0.0559(13) -0.0130(11) 0.0123(9) -0.0043(9)
C5 0.0423(11) 0.0431(12) 0.0540(13) -0.0040(10) 0.0142(10) -0.0106(10)
C6 0.0363(10) 0.0351(10) 0.0453(11) -0.0024(9) 0.0086(8) -0.0005(9)
C7 0.0298(9) 0.0292(10) 0.0361(9) 0.0003(8) 0.0046(8) 0.0031(7)
C8 0.0347(10) 0.0375(11) 0.0385(10) 0.0014(8) 0.0058(8) 0.0031(8)
C9 0.0430(12) 0.0472(13) 0.0373(10) 0.0014(9) -0.0002(9) 0.0026(9)
C10 0.0319(11) 0.0599(15) 0.0516(13) 0.0022(11) -0.0048(9) 0.0039(10)
C11 0.0283(10) 0.0504(13) 0.0518(12) 0.0008(10) 0.0041(9) 0.0055(9)
C12 0.0387(11) 0.0467(12) 0.0487(12) -0.0067(10) 0.0105(9) -0.0023(9)
C13 0.0405(11) 0.0472(13) 0.0492(12) 0.0074(10) 0.0090(10) 0.0005(9)
C14 0.0382(11) 0.0537(13) 0.0413(11) -0.0066(10) 0.0006(9) 0.0027(9)
O1 0.0365(8) 0.0414(9) 0.0730(10) -0.0018(7) 0.0225(8) 0.0010(6)
C15 0.035(5) 0.057(7) 0.079(7) 0.013(5) 0.006(4) -0.005(4)
C16 0.053(6) 0.123(8) 0.146(10) 0.015(7) 0.053(6) -0.021(6)
C17 0.045(4) 0.087(6) 0.121(8) -0.040(7) 0.033(5) 0.008(4)
C18 0.044(4) 0.059(6) 0.090(9) -0.029(6) 0.016(4) -0.004(4)
C15' 0.064(8) 0.044(6) 0.098(10) -0.011(5) 0.017(6) -0.019(5)
C16' 0.039(4) 0.096(6) 0.133(9) -0.008(6) -0.027(5) -0.003(4)
C17' 0.042(3) 0.067(4) 0.113(7) -0.008(5) 0.005(5) 0.015(3)
C18' 0.074(6) 0.045(5) 0.076(7) 0.011(4) 0.026(4) 0.025(4)

loop_
_atom_type_symbol
_atom_type_description
_atom_type_scat_dispersion_real
_atom_type_scat_dispersion_imag
_atom_type_scat_source
C C 0.0033 0.0016 'International Tables Vol C Tables 4.2.6.8 and 6.1.1.4'
H H 0.0000 0.0000 'International Tables Vol C Tables 4.2.6.8 and 6.1.1.4'
O O 0.0106 0.0060 'International Tables Vol C Tables 4.2.6.8 and 6.1.1.4'
N N 0.0061 0.0033 'International Tables Vol C Tables 4.2.6.8 and 6.1.1.4'
Al Al 0.0645 0.0514 'International Tables Vol C Tables 4.2.6.8 and 6.1.1.4'
Li Li -0.0003 0.0001 'International Tables Vol C Tables 4.2.6.8 and 6.1.1.4'

loop_
_geom_angle_atom_site_label_1
_geom_angle_atom_site_label_2
_geom_angle_atom_site_label_3
_geom_angle
_geom_angle_site_symmetry_1
_geom_angle_site_symmetry_3
_geom_angle_publ_flag
N1 Al1 C14 109.56(8) . . ?
N1 Al1 C13 106.72(8) . . ?
C14 Al1 C13 112.81(10) . . ?
N1 Al1 C12 108.42(8) . . ?
C14 Al1 C12 110.28(9) . . ?
C13 Al1 C12 108.91(9) . . ?
N1 Al1 Li1 90.78(10) . . ?
C14 Al1 Li1 159.50(11) . . ?
C13 Al1 Li1 61.32(11) . . ?
C12 Al1 Li1 58.57(10) . . ?
O1 Li1 N2 118.0(2) . . ?
O1 Li1 Al1 159.1(2) . . ?
N2 Li1 Al1 82.77(12) . . ?
C7 N1 C1 118.11(14) . . ?
C7 N1 Al1 122.07(12) . . ?
C1 N1 Al1 119.70(12) . . ?
C2 C1 C6 118.42(17) . . ?
C2 C1 N1 119.52(16) . . ?
C6 C1 N1 122.02(17) . . ?
C11 N2 C7 118.21(16) . . ?
C11 N2 Li1 113.58(17) . . ?
C7 N2 Li1 128.05(16) . . ?
C3 C2 C1 120.91(19) . . ?
C4 C3 C2 120.2(2) . . ?
C5 C4 C3 119.70(19) . . ?
C4 C5 C6 120.2(2) . . ?
C1 C6 C5 120.54(19) . . ?
N2 C7 N1 116.20(16) . . ?
N2 C7 C8 119.89(17) . . ?
N1 C7 C8 123.90(17) . . ?
C9 C8 C7 119.57(19) . . ?
C8 C9 C10 120.37(19) . . ?
C11 C10 C9 116.97(19) . . ?
N2 C11 C10 124.99(19) . . ?
C18 O1 C15 106.8(7) . . ?
C18 O1 C15' 107.5(7) . . ?
C15 O1 C15' 10(2) . . ?
C18 O1 C18' 13.0(14) . . ?
C15 O1 C18' 109.6(7) . . ?
C15' O1 C18' 108.0(6) . . ?
C18 O1 Li1 124.2(4) . . ?
C15 O1 Li1 128.6(5) . . ?
C15' O1 Li1 128.2(6) . . ?
C18' O1 Li1 121.5(5) . . ?
C16 C15 O1 106.7(8) . . ?
C17 C16 C15 110.0(8) . . ?
C16 C17 C18 107.7(7) . . ?
O1 C18 C17 108.3(7) . . ?
C16' C15' O1 106.6(7) . . ?
C17' C16' C15' 109.9(8) . . ?
C16' C17' C18' 108.7(7) . . ?
C17' C18' O1 106.7(7) . . ?

loop_
_geom_bond_atom_site_label_1
_geom_bond_atom_site_label_2
_geom_bond_distance
_geom_bond_site_symmetry_2
_geom_bond_publ_flag
Al1 N1 1.9273(16) . ?
Al1 C14 1.971(2) . ?
Al1 C13 2.017(2) . ?
Al1 C12 2.025(2) . ?
Al1 Li1 2.542(4) . ?
Li1 O1 1.875(4) . ?
Li1 N2 1.987(4) . ?
N1 C7 1.369(2) . ?
N1 C1 1.430(2) . ?
C1 C2 1.387(3) . ?
C1 C6 1.389(3) . ?
N2 C11 1.346(3) . ?
N2 C7 1.362(2) . ?
C2 C3 1.385(3) . ?
C3 C4 1.380(3) . ?
C4 C5 1.374(3) . ?
C5 C6 1.394(3) . ?
C7 C8 1.418(3) . ?
C8 C9 1.372(3) . ?
C9 C10 1.391(3) . ?
C10 C11 1.367(3) . ?
O1 C18 1.424(10) . ?
O1 C15 1.437(10) . ?
O1 C15' 1.439(9) . ?
O1 C18' 1.451(9) . ?
C15 C16 1.431(10) . ?
C16 C17 1.370(11) . ?
C17 C18 1.436(10) . ?
C15' C16' 1.425(10) . ?
C16' C17' 1.393(10) . ?
C17' C18' 1.429(10) . ?
